data_7005921
loop_
_publ_author_name
'Yang, Xiao-Ping'
'Jones, Richard A.'
'Rivers, Joseph H.'
'Lai, Rachel Pen-jen'

_publ_section_title
;
 Syntheses, structures and luminescent properties of new
 lanthanide-based coordination polymers based on
 1,4-benzenedicarboxylate (bdc).
;
_journal_issue 35
_journal_name_full 'Dalton transactions (Cambridge, England : 2003)'
_journal_page_first 3936
_journal_page_last 3942
_journal_paper_doi 10.1039/b706823a
_journal_year 2007
_chemical_formula_sum 'C13 H24.5 Cl Eu O9.25'
_chemical_formula_weight 516.24
_chemical_name_systematic
;
?
;
_space_group_IT_number 14
_symmetry_cell_setting monoclinic
_symmetry_space_group_name_Hall '-P 2yn'
_symmetry_space_group_name_H-M 'P 1 21/n 1'
_atom_sites_solution_hydrogens geom
_atom_sites_solution_primary direct
_atom_sites_solution_secondary difmap
_audit_creation_method SHELXL-97
_cell_angle_alpha 90.00
_cell_angle_beta 110.55(3)
_cell_angle_gamma 90.00
_cell_formula_units_Z 4
_cell_length_a 11.573(2)
_cell_length_b 16.726(3)
_cell_length_c 12.162(2)
_cell_measurement_reflns_used CCD
_cell_measurement_temperature 153(1)
_cell_volume 2204.4(8)
_computing_cell_refinement 'Collect software, Nonius B.V. 1998'
_computing_data_collection 'Collect software, Nonius B.V. 1998'
_computing_data_reduction
;
DENZO and Scalepack (Otwinoski and Minor, 1997)
;
_computing_molecular_graphics 'XL SHELXTL/PC, Siemens Analytical'
_computing_structure_refinement 'XL SHELXTL/PC, Siemens Analytical'
_computing_structure_solution
;

SIR97 - Altomare A., Burla M.C., Camalli M., Cascarano G.L., Giacovazzo C.,
Guagliardi A., Moliterni A.G.G., Polidori G.,Spagna R.
;
_diffrn_ambient_temperature 193(1)
_diffrn_measured_fraction_theta_full 0.999
_diffrn_measured_fraction_theta_max 0.999
_diffrn_measurement_device_type CCD
_diffrn_measurement_method \w-scans
_diffrn_radiation_monochromator graphite
_diffrn_radiation_source 'fine-focus sealed tube'
_diffrn_radiation_type MoK\a
_diffrn_radiation_wavelength 0.71073
_diffrn_reflns_av_R_equivalents 0.0757
_diffrn_reflns_av_sigmaI/netI 0.1341
_diffrn_reflns_limit_h_max 13
_diffrn_reflns_limit_h_min -13
_diffrn_reflns_limit_k_max 19
_diffrn_reflns_limit_k_min -19
_diffrn_reflns_limit_l_max 14
_diffrn_reflns_limit_l_min -14
_diffrn_reflns_number 7098
_diffrn_reflns_theta_full 25.00
_diffrn_reflns_theta_max 25.00
_diffrn_reflns_theta_min 3.02
_exptl_absorpt_coefficient_mu 3.002
_exptl_absorpt_correction_T_max 0.6922
_exptl_absorpt_correction_T_min 0.5361
_exptl_absorpt_correction_type gaussian
_exptl_absorpt_process_details
;
Absorption correction given as Gaussian
;
_exptl_crystal_colour colorless
_exptl_crystal_density_diffrn 1.555
_exptl_crystal_density_method 'not measured'
_exptl_crystal_description Block
_exptl_crystal_F_000 1026
_exptl_crystal_size_max 0.18
_exptl_crystal_size_mid 0.16
_exptl_crystal_size_min 0.11
_refine_diff_density_max 2.044
_refine_diff_density_min -0.985
_refine_diff_density_rms 0.218
_refine_ls_abs_structure_details 'Flack H D (1983), Acta Cryst. A39, 876-881'
_refine_ls_abs_structure_Flack 0.21(6)
_refine_ls_extinction_coef 0.0052(8)
_refine_ls_extinction_expression Fc^*^=kFc[1+0.001xFc^2^\l^3^/sin(2\q)]^-1/4^
_refine_ls_extinction_method SHELXL
_refine_ls_goodness_of_fit_ref 1.025
_refine_ls_hydrogen_treatment constr
_refine_ls_matrix_type full
_refine_ls_number_parameters 223
_refine_ls_number_reflns 3879
_refine_ls_number_restraints 150
_refine_ls_restrained_S_all 1.020
_refine_ls_R_factor_all 0.1201
_refine_ls_R_factor_gt 0.0555
_refine_ls_shift/su_max 0.000
_refine_ls_shift/su_mean 0.000
_refine_ls_structure_factor_coef Fsqd
_refine_ls_weighting_details 'calc w=1/[\s^2^(Fo^2^)+(0.0354P)^2^+4.5648P] where P=(Fo^2^+2Fc^2^)/3'
_refine_ls_weighting_scheme calc
_refine_ls_wR_factor_gt 0.1483
_refine_ls_wR_factor_ref 0.1813
_reflns_number_gt 2261
_reflns_number_total 3879
_reflns_threshold_expression >2sigma(I)
_cod_data_source_file b706823a.txt
_cod_data_source_block complex-2
_cod_depositor_comments
;
The following automatic conversions were performed:
'_exptl_absorpt_correction_type' value 'Gaussian' changed to 'gaussian'
according to '/home/saulius/struct/CIF-dictionaries/cif_core.dic'
dictionary named 'cif_core.dic' version 2.4.1 from 2010-06-29.

Automatic conversion script
Id: cif_fix_enum 1527 2010-12-29 10:47:43Z saulius 
;
_cod_original_cell_volume 2204.6(8)
_cod_original_sg_symbol_H-M P2(1)/n
_cod_original_formula_sum 'C13 H24.50 Cl Eu O9.25'
_cod_database_code 7005921

loop_
_symmetry_equiv_pos_as_xyz
'x, y, z'
'-x+1/2, y+1/2, -z+1/2'
'-x, -y, -z'
'x-1/2, -y-1/2, z-1/2'

loop_
_atom_site_label
_atom_site_type_symbol
_atom_site_fract_x
_atom_site_fract_y
_atom_site_fract_z
_atom_site_U_iso_or_equiv
_atom_site_adp_type
_atom_site_occupancy
_atom_site_symmetry_multiplicity
_atom_site_calc_flag
_atom_site_refinement_flags
_atom_site_disorder_assembly
_atom_site_disorder_group
Eu1 Eu 0.37384(5) 0.02497(3) 0.08089(5) 0.0255(2) Uani 1 1 d U . .
Cl1 Cl 0.0152(3) -0.1572(2) 0.0522(3) 0.0502(9) Uani 1 1 d U . .
O1 O 0.4634(7) -0.1166(5) -0.1238(7) 0.032(2) Uani 1 1 d U . .
O2 O 0.3457(7) -0.1010(4) -0.0150(6) 0.030(2) Uani 1 1 d U . .
O3 O 0.0056(7) -0.4375(5) -0.2756(7) 0.032(2) Uani 1 1 d U . .
O4 O 0.1040(7) -0.4472(4) -0.4024(7) 0.032(2) Uani 1 1 d U . .
C1 C 0.3774(11) -0.1367(7) -0.0888(10) 0.027(3) Uani 1 1 d U . .
C2 C 0.3035(11) -0.2091(7) -0.1460(10) 0.027(3) Uani 1 1 d U . .
C3 C 0.3379(11) -0.2527(7) -0.2271(10) 0.033(3) Uani 1 1 d U . .
H3A H 0.4057 -0.2371 -0.2461 0.039 Uiso 1 1 calc R . .
C4 C 0.2689(11) -0.3205(7) -0.2802(10) 0.031(3) Uani 1 1 d U . .
H4A H 0.2921 -0.3502 -0.3337 0.037 Uiso 1 1 calc R . .
C5 C 0.1660(10) -0.3436(6) -0.2532(10) 0.026(3) Uani 1 1 d U . .
C6 C 0.1337(11) -0.2998(7) -0.1679(10) 0.031(3) Uani 1 1 d U . .
H6A H 0.0677 -0.3159 -0.1464 0.037 Uiso 1 1 calc R . .
C7 C 0.2019(11) -0.2329(7) -0.1175(10) 0.034(3) Uani 1 1 d U . .
H7A H 0.1796 -0.2031 -0.0635 0.041 Uiso 1 1 calc R . .
C8 C 0.0840(12) -0.4147(7) -0.3133(11) 0.035(3) Uani 1 1 d U . .
O1W O 0.2653(7) 0.1544(4) 0.0685(7) 0.035(2) Uani 1 1 d U . .
H1W H 0.1965 0.1520 0.0177 0.041 Uiso 1 1 calc R . .
C1W C 0.3125(18) 0.2358(11) 0.0749(16) 0.092(6) Uani 1 1 d U . .
H1WA H 0.2477 0.2730 0.0700 0.138 Uiso 1 1 calc R . .
H1WB H 0.3413 0.2448 0.0109 0.138 Uiso 1 1 calc R . .
H1WC H 0.3794 0.2431 0.1480 0.138 Uiso 1 1 calc R . .
O2W O 0.4139(8) 0.0806(5) 0.2832(7) 0.040(2) Uani 1 1 d U . .
H2W H 0.3796 0.1242 0.2767 0.048 Uiso 1 1 calc R . .
C2W C 0.5257(14) 0.0822(10) 0.3808(12) 0.062(4) Uani 1 1 d U . .
H2WA H 0.5118 0.1070 0.4463 0.093 Uiso 1 1 calc R . .
H2WB H 0.5864 0.1122 0.3609 0.093 Uiso 1 1 calc R . .
H2WC H 0.5547 0.0286 0.4013 0.093 Uiso 1 1 calc R . .
O3W O 0.2316(8) -0.0370(5) 0.1673(7) 0.040(2) Uani 1 1 d U . .
H3W H 0.2027 0.0084 0.1571 0.048 Uiso 1 1 calc R . .
C3W C 0.2501(16) -0.0610(10) 0.2809(13) 0.068(5) Uani 1 1 d U . .
H3WA H 0.1749 -0.0831 0.2845 0.102 Uiso 1 1 calc R . .
H3WB H 0.2744 -0.0159 0.3327 0.102 Uiso 1 1 calc R . .
H3WC H 0.3138 -0.1009 0.3044 0.102 Uiso 1 1 calc R . .
O4W O 0.1550(7) 0.0178(5) -0.0607(7) 0.038(2) Uani 1 1 d U . .
H4W H 0.1056 0.0494 -0.0505 0.045 Uiso 1 1 calc R . .
C4W C 0.1013(13) -0.0195(8) -0.1732(12) 0.051(4) Uani 1 1 d U . .
H4WA H 0.0135 -0.0115 -0.2016 0.076 Uiso 1 1 calc R . .
H4WB H 0.1189 -0.0757 -0.1661 0.076 Uiso 1 1 calc R . .
H4WC H 0.1353 0.0037 -0.2273 0.076 Uiso 1 1 calc R . .
O5W O 0.3011(12) 0.2087(8) 0.3344(12) 0.113(5) Uani 1 1 d U . .
H5WD H 0.3436 0.2337 0.3925 0.136 Uiso 1 1 calc R . .
C5W C 0.1745(17) 0.2301(12) 0.3061(15) 0.093(6) Uani 1 1 d U . .
H5WC H 0.1361 0.2356 0.2226 0.139 Uiso 1 1 calc R . .
H5WB H 0.1693 0.2800 0.3432 0.139 Uiso 1 1 calc R . .
H5WA H 0.1331 0.1892 0.3336 0.139 Uiso 1 1 calc R . .
O6W O 0.0000 0.0000 -0.5000 0.19(3) Uani 0.50 2 d SPU . .
H6WA H -0.0416 -0.0005 -0.5731 0.234 Uiso 0.50 1 d PR . .

loop_
_atom_site_aniso_label
_atom_site_aniso_U_11
_atom_site_aniso_U_22
_atom_site_aniso_U_33
_atom_site_aniso_U_23
_atom_site_aniso_U_13
_atom_site_aniso_U_12
Eu1 0.0242(4) 0.0195(4) 0.0288(4) -0.0011(3) 0.0043(3) -0.0002(3)
Cl1 0.0316(19) 0.048(2) 0.070(2) -0.0108(19) 0.0162(17) 0.0014(17)
O1 0.026(4) 0.030(4) 0.038(4) -0.006(4) 0.009(4) -0.006(4)
O2 0.034(4) 0.030(4) 0.022(4) -0.010(3) 0.006(4) 0.001(4)
O3 0.031(4) 0.028(4) 0.038(4) 0.002(4) 0.013(4) -0.008(4)
O4 0.033(5) 0.025(4) 0.033(4) -0.004(4) 0.005(4) 0.003(4)
C1 0.022(6) 0.027(6) 0.031(6) -0.004(5) 0.008(5) 0.005(5)
C2 0.025(6) 0.029(6) 0.029(6) -0.002(5) 0.011(5) 0.002(5)
C3 0.029(6) 0.037(6) 0.034(6) -0.006(5) 0.012(5) -0.003(5)
C4 0.038(6) 0.025(6) 0.033(6) -0.011(5) 0.015(5) -0.001(5)
C5 0.022(6) 0.023(5) 0.030(6) -0.002(5) 0.004(5) 0.001(5)
C6 0.034(6) 0.026(6) 0.031(6) -0.004(5) 0.009(5) -0.001(5)
C7 0.032(6) 0.033(6) 0.035(6) -0.004(5) 0.011(5) 0.001(5)
C8 0.035(6) 0.022(6) 0.036(6) -0.003(5) -0.001(5) 0.001(5)
O1W 0.031(5) 0.024(4) 0.041(4) -0.005(4) 0.004(4) -0.001(4)
C1W 0.094(9) 0.086(9) 0.093(9) -0.011(8) 0.029(8) 0.004(8)
O2W 0.045(5) 0.041(5) 0.032(4) -0.002(4) 0.011(4) 0.003(4)
C2W 0.065(8) 0.066(8) 0.047(7) 0.002(6) 0.009(6) 0.007(7)
O3W 0.044(5) 0.039(5) 0.040(5) 0.010(4) 0.017(4) 0.003(4)
C3W 0.076(9) 0.071(8) 0.058(8) 0.000(7) 0.023(7) -0.003(7)
O4W 0.031(5) 0.032(5) 0.041(5) -0.006(4) 0.002(4) 0.000(4)
C4W 0.043(7) 0.042(7) 0.055(7) -0.011(6) 0.002(6) 0.005(6)
O5W 0.089(8) 0.104(8) 0.122(8) -0.056(7) 0.007(6) 0.016(6)
C5W 0.081(9) 0.102(10) 0.092(9) -0.025(8) 0.028(7) 0.017(8)
O6W 0.20(3) 0.21(3) 0.18(3) -0.010(10) 0.072(13) -0.006(10)

loop_
_atom_type_symbol
_atom_type_description
_atom_type_scat_dispersion_real
_atom_type_scat_dispersion_imag
_atom_type_scat_source
C C 0.0033 0.0016 'International Tables Vol C Tables 4.2.6.8 and 6.1.1.4'
H H 0.0000 0.0000 'International Tables Vol C Tables 4.2.6.8 and 6.1.1.4'
O O 0.0106 0.0060 'International Tables Vol C Tables 4.2.6.8 and 6.1.1.4'
Cl Cl 0.1484 0.1585 'International Tables Vol C Tables 4.2.6.8 and 6.1.1.4'
Eu Eu -0.1578 3.6682 'International Tables Vol C Tables 4.2.6.8 and 6.1.1.4'

loop_
_geom_angle_atom_site_label_1
_geom_angle_atom_site_label_2
_geom_angle_atom_site_label_3
_geom_angle
_geom_angle_site_symmetry_1
_geom_angle_site_symmetry_3
_geom_angle_publ_flag
O4 Eu1 O1 74.5(3) 2_554 3_655 ?
O4 Eu1 O2 76.1(3) 2_554 . ?
O1 Eu1 O2 130.7(3) 3_655 . ?
O4 Eu1 O3 123.9(3) 2_554 4_656 ?
O1 Eu1 O3 88.9(3) 3_655 4_656 ?
O2 Eu1 O3 75.9(3) . 4_656 ?
O4 Eu1 O3W 142.3(3) 2_554 . ?
O1 Eu1 O3W 141.6(3) 3_655 . ?
O2 Eu1 O3W 80.8(3) . . ?
O3 Eu1 O3W 77.3(3) 4_656 . ?
O4 Eu1 O1W 89.3(3) 2_554 . ?
O1 Eu1 O1W 78.0(3) 3_655 . ?
O2 Eu1 O1W 139.9(3) . . ?
O3 Eu1 O1W 139.7(3) 4_656 . ?
O3W Eu1 O1W 89.6(3) . . ?
O4 Eu1 O4W 77.6(3) 2_554 . ?
O1 Eu1 O4W 136.2(3) 3_655 . ?
O2 Eu1 O4W 72.0(3) . . ?
O3 Eu1 O4W 134.9(3) 4_656 . ?
O3W Eu1 O4W 67.1(3) . . ?
O1W Eu1 O4W 68.5(3) . . ?
O4 Eu1 O2W 142.9(3) 2_554 . ?
O1 Eu1 O2W 71.5(3) 3_655 . ?
O2 Eu1 O2W 139.0(3) . . ?
O3 Eu1 O2W 70.0(3) 4_656 . ?
O3W Eu1 O2W 70.2(3) . . ?
O1W Eu1 O2W 69.7(3) . . ?
O4W Eu1 O2W 118.9(3) . . ?
O4 Eu1 O4 75.9(3) 2_554 4_656 ?
O1 Eu1 O4 68.4(2) 3_655 4_656 ?
O2 Eu1 O4 66.5(2) . 4_656 ?
O3 Eu1 O4 48.5(2) 4_656 4_656 ?
O3W Eu1 O4 120.9(3) . 4_656 ?
O1W Eu1 O4 145.8(2) . 4_656 ?
O4W Eu1 O4 134.7(2) . 4_656 ?
O2W Eu1 O4 104.3(2) . 4_656 ?
O4 Eu1 C8 100.8(3) 2_554 4_656 ?
O1 Eu1 C8 80.7(3) 3_655 4_656 ?
O2 Eu1 C8 67.1(3) . 4_656 ?
O3 Eu1 C8 23.1(3) 4_656 4_656 ?
O3W Eu1 C8 97.0(3) . 4_656 ?
O1W Eu1 C8 153.0(3) . 4_656 ?
O4W Eu1 C8 138.0(3) . 4_656 ?
O2W Eu1 C8 87.9(3) . 4_656 ?
O4 Eu1 C8 25.7(3) 4_656 4_656 ?
O4 Eu1 Eu1 42.9(2) 2_554 3_655 ?
O1 Eu1 Eu1 65.91(19) 3_655 3_655 ?
O2 Eu1 Eu1 65.50(19) . 3_655 ?
O3 Eu1 Eu1 81.21(19) 4_656 3_655 ?
O3W Eu1 Eu1 143.6(2) . 3_655 ?
O1W Eu1 Eu1 125.01(19) . 3_655 ?
O4W Eu1 Eu1 111.93(19) . 3_655 ?
O2W Eu1 Eu1 128.38(19) . 3_655 ?
O4 Eu1 Eu1 32.94(16) 4_656 3_655 ?
C8 Eu1 Eu1 58.2(3) 4_656 3_655 ?
C1 O1 Eu1 140.3(7) . 3_655 ?
C1 O2 Eu1 139.5(8) . . ?
C8 O3 Eu1 106.7(7) . 4 ?
C8 O4 Eu1 166.3(7) . 2_544 ?
C8 O4 Eu1 79.6(7) . 4 ?
Eu1 O4 Eu1 104.1(3) 2_544 4 ?
O2 C1 O1 126.1(11) . . ?
O2 C1 C2 117.3(11) . . ?
O1 C1 C2 116.5(10) . . ?
C3 C2 C7 120.2(11) . . ?
C3 C2 C1 119.4(10) . . ?
C7 C2 C1 120.4(10) . . ?
C2 C3 C4 119.3(11) . . ?
C2 C3 H3A 120.3 . . ?
C4 C3 H3A 120.3 . . ?
C5 C4 C3 120.6(10) . . ?
C5 C4 H4A 119.7 . . ?
C3 C4 H4A 119.7 . . ?
C4 C5 C6 119.6(10) . . ?
C4 C5 C8 122.6(10) . . ?
C6 C5 C8 117.9(11) . . ?
C7 C6 C5 119.0(11) . . ?
C7 C6 H6A 120.5 . . ?
C5 C6 H6A 120.5 . . ?
C6 C7 C2 121.4(12) . . ?
C6 C7 H7A 119.3 . . ?
C2 C7 H7A 119.3 . . ?
O3 C8 O4 123.9(11) . . ?
O3 C8 C5 118.9(11) . . ?
O4 C8 C5 117.2(11) . . ?
O3 C8 Eu1 50.2(6) . 4 ?
O4 C8 Eu1 74.8(6) . 4 ?
C5 C8 Eu1 164.7(8) . 4 ?
C1W O1W Eu1 129.7(9) . . ?
C1W O1W H1W 109.5 . . ?
Eu1 O1W H1W 109.9 . . ?
O1W C1W H1WA 109.5 . . ?
O1W C1W H1WB 109.5 . . ?
H1WA C1W H1WB 109.5 . . ?
O1W C1W H1WC 109.5 . . ?
H1WA C1W H1WC 109.5 . . ?
H1WB C1W H1WC 109.5 . . ?
C2W O2W Eu1 128.8(8) . . ?
C2W O2W H2W 109.5 . . ?
Eu1 O2W H2W 108.4 . . ?
O2W C2W H2WA 109.5 . . ?
O2W C2W H2WB 109.5 . . ?
H2WA C2W H2WB 109.5 . . ?
O2W C2W H2WC 109.5 . . ?
H2WA C2W H2WC 109.5 . . ?
H2WB C2W H2WC 109.5 . . ?
C3W O3W Eu1 130.9(9) . . ?
C3W O3W H3W 109.5 . . ?
Eu1 O3W H3W 81.1 . . ?
O3W C3W H3WA 109.5 . . ?
O3W C3W H3WB 109.5 . . ?
H3WA C3W H3WB 109.5 . . ?
O3W C3W H3WC 109.5 . . ?
H3WA C3W H3WC 109.5 . . ?
H3WB C3W H3WC 109.5 . . ?
C4W O4W Eu1 132.1(8) . . ?
C4W O4W H4W 109.5 . . ?
Eu1 O4W H4W 117.0 . . ?
O4W C4W H4WA 109.5 . . ?
O4W C4W H4WB 109.5 . . ?
H4WA C4W H4WB 109.5 . . ?
O4W C4W H4WC 109.5 . . ?
H4WA C4W H4WC 109.5 . . ?
H4WB C4W H4WC 109.5 . . ?
C5W O5W H5WD 109.5 . . ?
O5W C5W H5WC 109.5 . . ?
O5W C5W H5WB 109.5 . . ?
H5WC C5W H5WB 109.5 . . ?
O5W C5W H5WA 109.5 . . ?
H5WC C5W H5WA 109.5 . . ?
H5WB C5W H5WA 109.5 . . ?

loop_
_geom_bond_atom_site_label_1
_geom_bond_atom_site_label_2
_geom_bond_distance
_geom_bond_site_symmetry_2
_geom_bond_publ_flag
Eu1 O4 2.321(8) 2_554 ?
Eu1 O1 2.341(8) 3_655 ?
Eu1 O2 2.375(7) . ?
Eu1 O3 2.376(8) 4_656 ?
Eu1 O3W 2.471(8) . ?
Eu1 O1W 2.481(8) . ?
Eu1 O4W 2.516(8) . ?
Eu1 O2W 2.517(8) . ?
Eu1 O4 2.907(8) 4_656 ?
Eu1 C8 2.963(12) 4_656 ?
Eu1 Eu1 4.1388(15) 3_655 ?
O1 C1 1.258(13) . ?
O1 Eu1 2.341(8) 3_655 ?
O2 C1 1.235(13) . ?
O3 C8 1.213(14) . ?
O3 Eu1 2.376(8) 4 ?
O4 C8 1.304(14) . ?
O4 Eu1 2.321(8) 2_544 ?
O4 Eu1 2.907(8) 4 ?
C1 C2 1.506(16) . ?
C2 C3 1.392(16) . ?
C2 C7 1.395(16) . ?
C3 C4 1.407(16) . ?
C3 H3A 0.9300 . ?
C4 C5 1.396(16) . ?
C4 H4A 0.9300 . ?
C5 C6 1.424(16) . ?
C5 C8 1.537(16) . ?
C6 C7 1.382(16) . ?
C6 H6A 0.9300 . ?
C7 H7A 0.9300 . ?
C8 Eu1 2.963(12) 4 ?
O1W C1W 1.458(19) . ?
O1W H1W 0.8200 . ?
C1W H1WA 0.9600 . ?
C1W H1WB 0.9600 . ?
C1W H1WC 0.9600 . ?
O2W C2W 1.416(15) . ?
O2W H2W 0.8200 . ?
C2W H2WA 0.9600 . ?
C2W H2WB 0.9600 . ?
C2W H2WC 0.9600 . ?
O3W C3W 1.381(16) . ?
O3W H3W 0.8200 . ?
C3W H3WA 0.9600 . ?
C3W H3WB 0.9600 . ?
C3W H3WC 0.9600 . ?
O4W C4W 1.432(14) . ?
O4W H4W 0.8200 . ?
C4W H4WA 0.9600 . ?
C4W H4WB 0.9600 . ?
C4W H4WC 0.9600 . ?
O5W C5W 1.43(2) . ?
O5W H5WD 0.8200 . ?
C5W H5WC 0.9600 . ?
C5W H5WB 0.9600 . ?
C5W H5WA 0.9600 . ?
O6W H6WA 0.8500 . ?
